data_7204065
loop_
_publ_author_name
'Booth, Brian L.'
'Cabral, Isabel M.'
'Dias, Alice M.'
'Freitas, A. Paula'
'Matos Beja, Ana M.'
'Proen\,ca, M. Fernanda'
'Silva, Manuela Ramos'

_publ_contact_author
;
Dr M Fernanda J R P Procenca
Centro de Quimica-IBQF
Universidade do Minho
Campus de Gualtar
Braga
4710
PORTUGAL
;
_publ_section_title
;
 A new and efficient approach to the synthesis of
 6-amidino-2-oxopurines
;
_journal_issue 10
_journal_name_full 'Journal of the Chemical Society, Perkin Transactions 1'
_journal_page_first 1241
_journal_paper_doi 10.1039/b010224p
_journal_year 2001
_chemical_formula_moiety 'C20H18N6O4S, C2H4O2, H2O'
_chemical_formula_sum 'C22 H24 N6 O7 S'
_chemical_formula_weight 516.53
_chemical_name_systematic
; 
4-(p-anisidino)-8-tosylimino pyrimido[5,4-d]pyrimidina-2-one 
;
_space_group_IT_number 14
_symmetry_cell_setting monoclinic
_symmetry_space_group_name_Hall '-P 2ybc'
_symmetry_space_group_name_H-M 'P 1 21/c 1'
_atom_sites_solution_hydrogens geom
_atom_sites_solution_primary direct
_atom_sites_solution_secondary difmap
_audit_creation_method SHELXL-97
_cell_angle_alpha 90.00
_cell_angle_beta 95.98(3)
_cell_angle_gamma 90.00
_cell_formula_units_Z 4
_cell_length_a 5.063(4)
_cell_length_b 29.246(6)
_cell_length_c 16.325(2)
_cell_measurement_reflns_used 25
_cell_measurement_temperature 293(2)
_cell_measurement_theta_max 11.82
_cell_measurement_theta_min 5.71
_cell_volume 2404(2)
_computing_cell_refinement 'CAD-4 software (Enraf-Nonius, 1989)'
_computing_data_collection 'CAD-4 software (Enraf-Nonius, 1989)'
_computing_data_reduction 'HELENA (Spek, 1997)'
_computing_molecular_graphics 'ORTEPII (Johnson, 1976)'
_computing_publication_material 'SHELXL-97 (Sheldrick, 1997)'
_computing_structure_refinement 'SHELXL-97 (Sheldrick, 1997)'
_computing_structure_solution 'SHELXS-97 (Sheldrick, 1990)'
_diffrn_ambient_temperature 293(2)
_diffrn_measured_fraction_theta_full 0.569
_diffrn_measured_fraction_theta_max 0.569
_diffrn_measurement_device_type CAD4-Enraf-Nonius
_diffrn_measurement_method '\w-2\q scans'
_diffrn_radiation_monochromator graphite
_diffrn_radiation_source 'fine-focus sealed tube'
_diffrn_radiation_type MoK\a
_diffrn_radiation_wavelength 0.71073
_diffrn_reflns_av_R_equivalents 0.0203
_diffrn_reflns_av_sigmaI/netI 0.0771
_diffrn_reflns_limit_h_max 4
_diffrn_reflns_limit_h_min 0
_diffrn_reflns_limit_k_max 28
_diffrn_reflns_limit_k_min 0
_diffrn_reflns_limit_l_max 17
_diffrn_reflns_limit_l_min -15
_diffrn_reflns_number 1863
_diffrn_reflns_theta_full 22.47
_diffrn_reflns_theta_max 22.47
_diffrn_reflns_theta_min 3.06
_diffrn_standards_decay_% 2.8
_diffrn_standards_interval_time 180
_diffrn_standards_number 3
_exptl_absorpt_coefficient_mu 0.191
_exptl_absorpt_correction_T_max 0.8652
_exptl_absorpt_correction_T_min 0.7953
_exptl_absorpt_correction_type psi-scan
_exptl_crystal_colour yellow
_exptl_crystal_density_diffrn 1.427
_exptl_crystal_density_method 'not measured'
_exptl_crystal_description prism
_exptl_crystal_F_000 1080
_exptl_crystal_size_max 0.366
_exptl_crystal_size_mid 0.122
_exptl_crystal_size_min 0.090
_refine_diff_density_max 0.176
_refine_diff_density_min -0.164
_refine_diff_density_rms 0.039
_refine_ls_extinction_method none
_refine_ls_goodness_of_fit_ref 0.987
_refine_ls_hydrogen_treatment mixed
_refine_ls_matrix_type full
_refine_ls_number_parameters 335
_refine_ls_number_reflns 1790
_refine_ls_number_restraints 0
_refine_ls_restrained_S_all 0.987
_refine_ls_R_factor_all 0.1246
_refine_ls_R_factor_gt 0.0378
_refine_ls_shift/su_max 0.000
_refine_ls_shift/su_mean 0.000
_refine_ls_structure_factor_coef Fsqd
_refine_ls_weighting_details 'calc w=1/[\s^2^(Fo^2^)+(0.0696P)^2^+0.0000P] where P=(Fo^2^+2Fc^2^)/3'
_refine_ls_weighting_scheme calc
_refine_ls_wR_factor_gt 0.0925
_refine_ls_wR_factor_ref 0.1167
_reflns_number_gt 996
_reflns_number_total 1790
_reflns_threshold_expression I>2\s(I)
_cod_data_source_file b010224p.txt
_cod_data_source_block uminho
_cod_original_sg_symbol_H-M P21/c
_cod_database_code 7204065

loop_
_symmetry_equiv_pos_as_xyz
'x, y, z'
'-x, y+1/2, -z+1/2'
'-x, -y, -z'
'x, -y-1/2, z-1/2'

loop_
_atom_site_label
_atom_site_type_symbol
_atom_site_fract_x
_atom_site_fract_y
_atom_site_fract_z
_atom_site_U_iso_or_equiv
_atom_site_adp_type
_atom_site_occupancy
_atom_site_symmetry_multiplicity
_atom_site_calc_flag
_atom_site_refinement_flags
_atom_site_disorder_assembly
_atom_site_disorder_group
S1 S 0.3326(4) 0.34475(5) 0.24374(12) 0.0448(6) Uani 1 1 d . . .
O1 O 0.4627(9) 0.34379(12) 0.1697(3) 0.0507(15) Uani 1 1 d . . .
O2 O 0.4926(9) 0.34384(15) 0.3226(3) 0.0621(14) Uani 1 1 d . . .
O4 O -1.5146(9) 0.05172(15) 0.0707(3) 0.0601(15) Uani 1 1 d . . .
O6 O -0.8077(13) 0.1480(2) 0.4857(4) 0.094(2) Uani 1 1 d . . .
O5 O -0.7726(14) 0.12317(17) 0.3614(3) 0.101(2) Uani 1 1 d . . .
H45 H -0.6929 0.1472 0.3561 0.151 Uiso 1 1 calc R . .
O7 O -0.8292(11) 0.26337(18) 0.4151(3) 0.0681(16) Uani 1 1 d . . .
H47 H -0.630(16) 0.254(2) 0.444(5) 0.102 Uiso 1 1 d . . .
H48 H -0.735(16) 0.282(2) 0.391(5) 0.102 Uiso 1 1 d . . .
O3 O -0.4027(10) 0.18646(16) 0.3600(3) 0.0667(17) Uani 1 1 d . . .
N1 N 0.1305(10) 0.30242(15) 0.2482(3) 0.0404(16) Uani 1 1 d . . .
N3 N -0.4032(11) 0.25626(16) 0.0557(3) 0.0409(16) Uani 1 1 d . . .
N5 N -0.5895(11) 0.18760(17) 0.2270(3) 0.0387(17) Uani 1 1 d . . .
N4 N -0.2238(10) 0.23432(16) 0.2736(3) 0.0400(16) Uani 1 1 d . . .
H34 H -0.1098 0.2432 0.3131 0.048 Uiso 1 1 calc R . .
N2 N -0.0356(11) 0.30198(16) 0.1054(4) 0.0387(16) Uani 1 1 d . . .
H35 H 0.0829 0.3209 0.0922 0.046 Uiso 1 1 calc R . .
N6 N -0.7628(10) 0.19126(15) 0.0907(3) 0.0381(15) Uani 1 1 d . . .
H36 H -0.7567 0.2059 0.0453 0.046 Uiso 1 1 calc R . .
C2 C 0.0940(16) 0.4188(2) 0.1685(5) 0.064(2) Uani 1 1 d . . .
H2 H 0.1808 0.4109 0.1231 0.077 Uiso 1 1 calc R . .
C3 C -0.0743(18) 0.4567(2) 0.1655(5) 0.083(3) Uani 1 1 d . . .
H3 H -0.1041 0.4733 0.1168 0.100 Uiso 1 1 calc R . .
C4 C -0.1968(15) 0.4701(2) 0.2327(6) 0.064(3) Uani 1 1 d . . .
C5 C -0.1527(16) 0.4442(3) 0.3019(5) 0.076(3) Uani 1 1 d . . .
H5 H -0.2336 0.4526 0.3483 0.091 Uiso 1 1 calc R . .
C6 C 0.0055(15) 0.4066(2) 0.3058(5) 0.065(3) Uani 1 1 d . . .
H6 H 0.0300 0.3894 0.3540 0.078 Uiso 1 1 calc R . .
C1 C 0.1287(14) 0.39386(19) 0.2384(5) 0.044(2) Uani 1 1 d . . .
C7 C -0.3761(16) 0.5114(2) 0.2294(6) 0.103(3) Uani 1 1 d . . .
H7A H -0.5379 0.5038 0.2521 0.154 Uiso 1 1 calc R . .
H7B H -0.4160 0.5210 0.1732 0.154 Uiso 1 1 calc R . .
H7C H -0.2885 0.5358 0.2607 0.154 Uiso 1 1 calc R . .
C14 C -0.9596(12) 0.15629(19) 0.0884(4) 0.0360(17) Uani 1 1 d . . .
C15 C -0.9777(13) 0.1252(2) 0.1522(4) 0.0486(19) Uani 1 1 d . . .
H15 H -0.8630 0.1270 0.2005 0.058 Uiso 1 1 calc R . .
C16 C -1.1717(15) 0.0915(2) 0.1420(5) 0.053(2) Uani 1 1 d . . .
H16 H -1.1848 0.0706 0.1843 0.064 Uiso 1 1 calc R . .
C17 C -1.3435(13) 0.0880(2) 0.0722(5) 0.045(2) Uani 1 1 d . . .
C18 C -1.3272(12) 0.1189(2) 0.0095(4) 0.0452(19) Uani 1 1 d . . .
H18 H -1.4429 0.1170 -0.0385 0.054 Uiso 1 1 calc R . .
C19 C -1.1375(12) 0.15275(19) 0.0186(4) 0.0396(17) Uani 1 1 d . . .
H19 H -1.1290 0.1739 -0.0236 0.047 Uiso 1 1 calc R . .
C20 C -1.7026(14) 0.0482(2) 0.0015(5) 0.063(2) Uani 1 1 d . . .
H20A H -1.8101 0.0753 -0.0031 0.095 Uiso 1 1 calc R . .
H20B H -1.8134 0.0220 0.0073 0.095 Uiso 1 1 calc R . .
H20C H -1.6128 0.0449 -0.0471 0.095 Uiso 1 1 calc R . .
C8 C -0.0276(13) 0.28802(19) 0.1843(4) 0.035(2) Uani 1 1 d . . .
C9 C -0.2244(14) 0.2872(2) 0.0456(4) 0.0430(19) Uani 1 1 d . . .
H9 H -0.2257 0.3002 -0.0065 0.052 Uiso 1 1 calc R . .
C10 C -0.3947(14) 0.23891(19) 0.1338(5) 0.039(2) Uani 1 1 d . . .
C13 C -0.5866(14) 0.2048(2) 0.1523(5) 0.038(2) Uani 1 1 d . . .
C12 C -0.4068(15) 0.2016(2) 0.2881(5) 0.048(2) Uani 1 1 d . . .
C11 C -0.2208(13) 0.25310(19) 0.1960(4) 0.0301(18) Uani 1 1 d . . .
C21 C -0.8788(19) 0.1237(3) 0.4312(6) 0.073(3) Uani 1 1 d . . .
C22 C -1.1023(18) 0.0879(3) 0.4309(6) 0.124(4) Uani 1 1 d . . .
H22A H -1.0312 0.0599 0.4544 0.185 Uiso 1 1 calc R . .
H22B H -1.1774 0.0825 0.3753 0.185 Uiso 1 1 calc R . .
H22C H -1.2378 0.0991 0.4627 0.185 Uiso 1 1 calc R . .

loop_
_atom_site_aniso_label
_atom_site_aniso_U_11
_atom_site_aniso_U_22
_atom_site_aniso_U_33
_atom_site_aniso_U_23
_atom_site_aniso_U_13
_atom_site_aniso_U_12
S1 0.0375(12) 0.0424(9) 0.0533(13) -0.0049(11) -0.0010(12) -0.0056(10)
O1 0.048(3) 0.044(2) 0.063(3) -0.005(2) 0.018(3) -0.004(2)
O2 0.051(3) 0.073(3) 0.055(3) -0.007(3) -0.029(3) -0.010(3)
O4 0.044(3) 0.054(3) 0.078(4) 0.004(3) -0.013(3) -0.019(3)
O6 0.099(5) 0.107(4) 0.080(5) -0.035(4) 0.028(5) -0.002(4)
O5 0.139(6) 0.096(4) 0.072(4) -0.016(3) 0.037(5) -0.044(4)
O7 0.062(4) 0.091(4) 0.049(4) 0.006(3) -0.004(3) 0.013(3)
O3 0.088(4) 0.082(3) 0.028(3) 0.011(3) -0.005(4) -0.034(3)
N1 0.040(4) 0.037(3) 0.043(4) -0.001(3) -0.002(4) -0.007(3)
N3 0.049(4) 0.045(3) 0.026(3) 0.001(3) -0.006(4) -0.006(3)
N5 0.045(4) 0.043(3) 0.027(4) -0.005(3) 0.001(4) -0.011(3)
N4 0.034(4) 0.046(3) 0.038(4) 0.001(3) -0.006(4) -0.008(3)
N2 0.035(4) 0.042(3) 0.039(4) 0.002(3) -0.002(4) -0.006(3)
N6 0.039(4) 0.036(3) 0.039(4) 0.004(3) 0.003(4) -0.008(3)
C2 0.088(6) 0.057(4) 0.050(5) -0.011(4) 0.017(6) 0.010(5)
C3 0.120(8) 0.056(5) 0.076(7) 0.014(5) 0.017(7) 0.029(5)
C4 0.055(5) 0.048(4) 0.090(7) -0.026(5) 0.009(6) -0.001(4)
C5 0.083(6) 0.071(5) 0.078(7) -0.011(5) 0.032(6) 0.011(5)
C6 0.076(6) 0.061(5) 0.061(6) 0.001(4) 0.023(6) -0.001(5)
C1 0.046(5) 0.043(4) 0.043(5) -0.005(4) 0.007(5) -0.014(4)
C7 0.091(6) 0.078(6) 0.135(10) -0.024(6) -0.003(7) 0.030(5)
C14 0.032(4) 0.034(3) 0.042(4) -0.005(4) 0.001(4) 0.001(4)
C15 0.055(5) 0.049(4) 0.037(4) 0.010(4) -0.018(4) -0.013(4)
C16 0.063(5) 0.053(4) 0.042(5) 0.016(4) -0.008(5) -0.016(4)
C17 0.034(4) 0.045(4) 0.057(5) -0.006(4) 0.006(5) -0.008(4)
C18 0.044(4) 0.045(4) 0.043(5) -0.013(4) -0.011(4) -0.004(4)
C19 0.045(4) 0.034(3) 0.038(4) -0.004(4) -0.004(4) -0.004(4)
C20 0.040(5) 0.060(4) 0.086(7) -0.011(5) -0.012(6) -0.007(4)
C8 0.038(6) 0.030(4) 0.035(5) -0.003(4) 0.004(5) 0.004(4)
C9 0.046(5) 0.051(4) 0.031(4) 0.001(4) 0.004(4) -0.006(4)
C10 0.045(5) 0.030(4) 0.044(5) -0.007(4) 0.019(5) -0.002(4)
C13 0.034(5) 0.036(4) 0.042(5) -0.009(4) 0.002(5) -0.001(4)
C12 0.058(6) 0.042(4) 0.044(5) -0.008(4) 0.010(5) -0.010(4)
C11 0.029(5) 0.032(4) 0.028(4) -0.005(4) -0.003(4) -0.002(3)
C21 0.075(7) 0.087(6) 0.061(7) 0.009(5) 0.026(7) 0.003(6)
C22 0.134(9) 0.110(6) 0.134(10) 0.000(7) 0.047(9) -0.053(7)

loop_
_atom_type_symbol
_atom_type_description
_atom_type_scat_dispersion_real
_atom_type_scat_dispersion_imag
_atom_type_scat_source
C C 0.0033 0.0016 'International Tables Vol C Tables 4.2.6.8 and 6.1.1.4'
N N 0.0061 0.0033 'International Tables Vol C Tables 4.2.6.8 and 6.1.1.4'
O O 0.0106 0.0060 'International Tables Vol C Tables 4.2.6.8 and 6.1.1.4'
H H 0.0000 0.0000 'International Tables Vol C Tables 4.2.6.8 and 6.1.1.4'
S S 0.1246 0.1234 'International Tables Vol C Tables 4.2.6.8 and 6.1.1.4'

loop_
_geom_angle_atom_site_label_1
_geom_angle_atom_site_label_2
_geom_angle_atom_site_label_3
_geom_angle
_geom_angle_site_symmetry_1
_geom_angle_site_symmetry_3
_geom_angle_publ_flag
O1 S1 O2 119.0(3) . . ?
O1 S1 N1 111.8(3) . . ?
O2 S1 N1 104.2(3) . . ?
O1 S1 C1 106.9(3) . . ?
O2 S1 C1 109.2(3) . . ?
N1 S1 C1 104.8(3) . . ?
C17 O4 C20 116.5(6) . . ?
C21 O5 H45 109.5 . . ?
H47 O7 H48 80(6) . . ?
C8 N1 S1 123.1(5) . . ?
C9 N3 C10 114.9(6) . . ?
C13 N5 C12 119.5(6) . . ?
C12 N4 C11 120.6(6) . . ?
C12 N4 H34 119.7 . . ?
C11 N4 H34 119.7 . . ?
C8 N2 C9 122.5(6) . . ?
C8 N2 H35 118.7 . . ?
C9 N2 H35 118.7 . . ?
C13 N6 C14 130.1(5) . . ?
C13 N6 H36 114.9 . . ?
C14 N6 H36 114.9 . . ?
C1 C2 C3 119.0(6) . . ?
C1 C2 H2 120.5 . . ?
C3 C2 H2 120.5 . . ?
C4 C3 C2 121.6(8) . . ?
C4 C3 H3 119.2 . . ?
C2 C3 H3 119.2 . . ?
C5 C4 C3 117.1(7) . . ?
C5 C4 C7 121.5(8) . . ?
C3 C4 C7 121.4(9) . . ?
C4 C5 C6 122.4(7) . . ?
C4 C5 H5 118.8 . . ?
C6 C5 H5 118.8 . . ?
C5 C6 C1 119.8(7) . . ?
C5 C6 H6 120.1 . . ?
C1 C6 H6 120.1 . . ?
C2 C1 C6 120.1(6) . . ?
C2 C1 S1 120.4(5) . . ?
C6 C1 S1 119.5(6) . . ?
C4 C7 H7A 109.5 . . ?
C4 C7 H7B 109.5 . . ?
H7A C7 H7B 109.5 . . ?
C4 C7 H7C 109.5 . . ?
H7A C7 H7C 109.5 . . ?
H7B C7 H7C 109.5 . . ?
C19 C14 C15 118.7(6) . . ?
C19 C14 N6 118.0(6) . . ?
C15 C14 N6 123.3(7) . . ?
C16 C15 C14 118.3(7) . . ?
C16 C15 H15 120.9 . . ?
C14 C15 H15 120.9 . . ?
C17 C16 C15 122.3(6) . . ?
C17 C16 H16 118.8 . . ?
C15 C16 H16 118.8 . . ?
C16 C17 O4 114.8(7) . . ?
C16 C17 C18 119.4(6) . . ?
O4 C17 C18 125.7(7) . . ?
C17 C18 C19 119.2(7) . . ?
C17 C18 H18 120.4 . . ?
C19 C18 H18 120.4 . . ?
C18 C19 C14 122.1(6) . . ?
C18 C19 H19 119.0 . . ?
C14 C19 H19 119.0 . . ?
O4 C20 H20A 109.5 . . ?
O4 C20 H20B 109.5 . . ?
H20A C20 H20B 109.5 . . ?
O4 C20 H20C 109.5 . . ?
H20A C20 H20C 109.5 . . ?
H20B C20 H20C 109.5 . . ?
N1 C8 N2 128.0(6) . . ?
N1 C8 C11 119.1(6) . . ?
N2 C8 C11 112.9(7) . . ?
N3 C9 N2 125.0(6) . . ?
N3 C9 H9 117.5 . . ?
N2 C9 H9 117.5 . . ?
C11 C10 N3 123.1(6) . . ?
C11 C10 C13 117.3(6) . . ?
N3 C10 C13 119.6(8) . . ?
N5 C13 N6 120.8(6) . . ?
N5 C13 C10 121.9(8) . . ?
N6 C13 C10 117.3(6) . . ?
O3 C12 N5 121.8(6) . . ?
O3 C12 N4 117.7(8) . . ?
N5 C12 N4 120.5(6) . . ?
C10 C11 N4 120.2(5) . . ?
C10 C11 C8 121.4(6) . . ?
N4 C11 C8 118.4(7) . . ?
O6 C21 O5 123.3(9) . . ?
O6 C21 C22 125.8(7) . . ?
O5 C21 C22 111.0(8) . . ?
C21 C22 H22A 109.5 . . ?
C21 C22 H22B 109.5 . . ?
H22A C22 H22B 109.5 . . ?
C21 C22 H22C 109.5 . . ?
H22A C22 H22C 109.5 . . ?
H22B C22 H22C 109.5 . . ?

loop_
_geom_bond_atom_site_label_1
_geom_bond_atom_site_label_2
_geom_bond_distance
_geom_bond_site_symmetry_2
_geom_bond_publ_flag
S1 O1 1.435(4) . ?
S1 O2 1.448(5) . ?
S1 N1 1.613(5) . ?
S1 C1 1.766(7) . ?
O4 C17 1.369(7) . ?
O4 C20 1.403(8) . ?
O6 C21 1.166(10) . ?
O5 C21 1.309(8) . ?
O5 H45 0.8200 . ?
O7 H47 1.10(9) . ?
O7 H48 0.85(7) . ?
O3 C12 1.253(8) . ?
N1 C8 1.317(8) . ?
N3 C9 1.303(7) . ?
N3 C10 1.368(8) . ?
N5 C13 1.321(8) . ?
N5 C12 1.352(8) . ?
N4 C12 1.369(7) . ?
N4 C11 1.382(8) . ?
N4 H34 0.8600 . ?
N2 C8 1.348(8) . ?
N2 C9 1.363(8) . ?
N2 H35 0.8600 . ?
N6 C13 1.333(7) . ?
N6 C14 1.426(7) . ?
N6 H36 0.8600 . ?
C2 C1 1.350(9) . ?
C2 C3 1.395(9) . ?
C2 H2 0.9300 . ?
C3 C4 1.373(9) . ?
C3 H3 0.9300 . ?
C4 C5 1.359(10) . ?
C4 C7 1.508(10) . ?
C5 C6 1.360(10) . ?
C5 H5 0.9300 . ?
C6 C1 1.371(8) . ?
C6 H6 0.9300 . ?
C7 H7A 0.9600 . ?
C7 H7B 0.9600 . ?
C7 H7C 0.9600 . ?
C14 C19 1.381(8) . ?
C14 C15 1.394(8) . ?
C15 C16 1.389(9) . ?
C15 H15 0.9300 . ?
C16 C17 1.364(9) . ?
C16 H16 0.9300 . ?
C17 C18 1.374(9) . ?
C18 C19 1.376(8) . ?
C18 H18 0.9300 . ?
C19 H19 0.9300 . ?
C20 H20A 0.9600 . ?
C20 H20B 0.9600 . ?
C20 H20C 0.9600 . ?
C8 C11 1.441(8) . ?
C9 H9 0.9300 . ?
C10 C11 1.339(9) . ?
C10 C13 1.446(8) . ?
C21 C22 1.540(11) . ?
C22 H22A 0.9600 . ?
C22 H22B 0.9600 . ?
C22 H22C 0.9600 . ?

loop_
_geom_hbond_atom_site_label_D
_geom_hbond_atom_site_label_H
_geom_hbond_atom_site_label_A
_geom_hbond_distance_DH
_geom_hbond_distance_HA
_geom_hbond_distance_DA
_geom_hbond_angle_DHA
_geom_hbond_site_symmetry_A
O5 H45 O3 0.82 1.86 2.635(7) 157.1 .
O5 H45 N5 0.82 2.52 3.106(6) 129.6 .
O7 H47 N3 1.10(9) 2.07(9) 3.037(9) 144(6) 4_566
O7 H48 N1 0.85(7) 2.43(8) 2.942(8) 119(7) 1_455
O7 H48 O2 0.85(7) 2.47(7) 3.315(6) 173(7) 1_455
N4 H34 O7 0.86 2.16 3.015(8) 177.7 1_655
N2 H35 O6 0.86 2.09 2.786(7) 137.8 4_665
N2 H35 O1 0.86 2.29 2.901(8) 128.2 .
N6 H36 O7 0.86 2.30 3.145(7) 167.1 4_565
N6 H36 N3 0.86 2.31 2.733(7) 110.5 .

loop_
_geom_torsion_atom_site_label_1
_geom_torsion_atom_site_label_2
_geom_torsion_atom_site_label_3
_geom_torsion_atom_site_label_4
_geom_torsion
_geom_torsion_site_symmetry_1
_geom_torsion_site_symmetry_2
_geom_torsion_site_symmetry_3
_geom_torsion_site_symmetry_4
_geom_torsion_publ_flag
O1 S1 N1 C8 -41.5(6) . . . . ?
O2 S1 N1 C8 -171.3(5) . . . . ?
C1 S1 N1 C8 74.0(5) . . . . ?
C1 C2 C3 C4 2.5(13) . . . . ?
C2 C3 C4 C5 -1.6(13) . . . . ?
C2 C3 C4 C7 179.3(7) . . . . ?
C3 C4 C5 C6 0.1(13) . . . . ?
C7 C4 C5 C6 179.1(7) . . . . ?
C4 C5 C6 C1 0.6(13) . . . . ?
C3 C2 C1 C6 -1.8(12) . . . . ?
C3 C2 C1 S1 178.2(6) . . . . ?
C5 C6 C1 C2 0.3(11) . . . . ?
C5 C6 C1 S1 -179.7(6) . . . . ?
O1 S1 C1 C2 8.1(7) . . . . ?
O2 S1 C1 C2 138.1(6) . . . . ?
N1 S1 C1 C2 -110.8(7) . . . . ?
O1 S1 C1 C6 -171.9(5) . . . . ?
O2 S1 C1 C6 -41.9(6) . . . . ?
N1 S1 C1 C6 69.2(6) . . . . ?
C13 N6 C14 C19 172.8(5) . . . . ?
C13 N6 C14 C15 -8.4(8) . . . . ?
C19 C14 C15 C16 1.1(8) . . . . ?
N6 C14 C15 C16 -177.7(5) . . . . ?
C14 C15 C16 C17 -0.2(9) . . . . ?
C15 C16 C17 O4 177.3(5) . . . . ?
C15 C16 C17 C18 -0.4(10) . . . . ?
C20 O4 C17 C16 177.2(6) . . . . ?
C20 O4 C17 C18 -5.3(8) . . . . ?
C16 C17 C18 C19 0.0(8) . . . . ?
O4 C17 C18 C19 -177.4(5) . . . . ?
C17 C18 C19 C14 1.0(8) . . . . ?
C15 C14 C19 C18 -1.6(8) . . . . ?
N6 C14 C19 C18 177.3(4) . . . . ?
S1 N1 C8 N2 6.3(9) . . . . ?
S1 N1 C8 C11 -173.6(4) . . . . ?
C9 N2 C8 N1 -174.2(6) . . . . ?
C9 N2 C8 C11 5.7(8) . . . . ?
C10 N3 C9 N2 1.1(8) . . . . ?
C8 N2 C9 N3 -5.1(9) . . . . ?
C9 N3 C10 C11 1.5(8) . . . . ?
C9 N3 C10 C13 179.1(5) . . . . ?
C12 N5 C13 N6 179.3(6) . . . . ?
C12 N5 C13 C10 -0.8(8) . . . . ?
C14 N6 C13 N5 -5.5(9) . . . . ?
C14 N6 C13 C10 174.6(5) . . . . ?
C11 C10 C13 N5 -1.1(8) . . . . ?
N3 C10 C13 N5 -178.8(5) . . . . ?
C11 C10 C13 N6 178.8(5) . . . . ?
N3 C10 C13 N6 1.1(7) . . . . ?
C13 N5 C12 O3 179.6(6) . . . . ?
C13 N5 C12 N4 1.7(9) . . . . ?
C11 N4 C12 O3 -178.8(5) . . . . ?
C11 N4 C12 N5 -0.8(8) . . . . ?
N3 C10 C11 N4 179.6(5) . . . . ?
C13 C10 C11 N4 2.0(8) . . . . ?
N3 C10 C11 C8 -0.3(9) . . . . ?
C13 C10 C11 C8 -178.0(5) . . . . ?
C12 N4 C11 C10 -1.1(8) . . . . ?
C12 N4 C11 C8 178.8(5) . . . . ?
N1 C8 C11 C10 176.7(5) . . . . ?
N2 C8 C11 C10 -3.2(8) . . . . ?
N1 C8 C11 N4 -3.2(8) . . . . ?
N2 C8 C11 N4 176.9(5) . . . . ?

loop_
_cod_related_entry_id
_cod_related_entry_database
_cod_related_entry_code
1 ChemSpider 21142917
